data_2003964
loop_
_publ_author_name
Rajnikant
'Watkin, D.'
'Tranter, G.'

_publ_section_title
;
 3-Nitrobiphenyl
;
_journal_issue 10
_journal_name_full 'Acta Crystallographica Section C'
_journal_page_first 2071
_journal_page_last 2073
_journal_paper_doi 10.1107/S0108270195003593
_journal_volume 51
_journal_year 1995
_chemical_compound_source 'see text'
_chemical_formula_sum 'C12 H9 N O2'
_chemical_formula_weight 199.2
_space_group_IT_number 19
_symmetry_cell_setting orthorhombic
_symmetry_space_group_name_Hall 'P 2ac 2ab'
_symmetry_space_group_name_H-M 'P 21 21 21'
_atom_type_scat_source IntTabIV
_cell_angle_alpha 90
_cell_angle_beta 90
_cell_angle_gamma 90
_cell_formula_units_Z 8
_cell_length_a 7.414(2)
_cell_length_b 11.981(2)
_cell_length_c 22.826(6)
_cell_measurement_reflns_used 250
_cell_measurement_temperature 290
_cell_measurement_theta_max 24
_cell_measurement_theta_min 0
_cell_volume 2027.6(8)
_computing_data_collection 'Enraf-Nonius FAST SYSTEM'
_computing_data_reduction 'CRYSTALS (Watkin, Carruthers & Betteridge, 1985)'
_computing_molecular_graphics 'CAMERON (Pearce, Watkin & Prout, 1992)'
_computing_publication_material CRYSTALS
_computing_structure_refinement CRYSTALS
_computing_structure_solution 'SHELXS86 (Sheldrick, 1985)'
_diffrn_measurement_device 'Enraf-Nonius FAST'
_diffrn_measurement_method '\w/2\q scans'
_diffrn_radiation_type MoK\a
_diffrn_radiation_wavelength 0.71073
_diffrn_reflns_av_R_equivalents 0.0127
_diffrn_reflns_limit_h_max 8
_diffrn_reflns_limit_h_min 0
_diffrn_reflns_limit_k_max 13
_diffrn_reflns_limit_k_min 0
_diffrn_reflns_limit_l_max 24
_diffrn_reflns_limit_l_min 0
_diffrn_reflns_number 8063
_diffrn_reflns_theta_max 25
_exptl_absorpt_coefficient_mu 0.0840
_exptl_absorpt_correction_type none
_exptl_crystal_colour white
_exptl_crystal_density_diffrn 1.305
_exptl_crystal_description 'thick hexagonal plate'
_exptl_crystal_size_max 0.80
_exptl_crystal_size_mid 0.30
_exptl_crystal_size_min 0.25
_refine_diff_density_max 0.167
_refine_diff_density_min -0.383
_refine_ls_extinction_coef 87.06
_refine_ls_extinction_method 'secondary (Larson, 1969)'
_refine_ls_goodness_of_fit_obs 0.83
_refine_ls_hydrogen_treatment refall
_refine_ls_number_parameters 272
_refine_ls_number_reflns 805
_refine_ls_R_factor_obs 0.0450
_refine_ls_shift/esd_max 0.260
_refine_ls_structure_factor_coef F
_refine_ls_weighting_scheme
;                    (weight){1 - [\d(F)/6\s(F)]^2^}^2^,
weighting coefficients: 21.1, -3.6, 12.9
;
_refine_ls_wR_factor_obs 0.0571
_reflns_number_observed 805
_reflns_number_total 1781
_reflns_observed_criterion I>3\s(I)
_cod_data_source_file ab1254.cif
_cod_data_source_block ab1254a
_cod_original_cell_volume 2027.57
_cod_database_code 2003964

loop_
_symmetry_equiv_pos_as_xyz
x,y,z
1/2-x,-y,1/2+z
-x,1/2+y,1/2-z
1/2+x,1/2-y,-z

loop_
_atom_site_label
_atom_site_fract_x
_atom_site_fract_y
_atom_site_fract_z
_atom_site_U_iso_or_equiv
C(101) 0.060(1) -0.1518(6) -0.0779(3) 0.058(2)
C(102) 0.080(1) -0.0706(6) -0.1201(3) 0.064(2)
C(103) 0.064(1) -0.0993(7) -0.1784(3) 0.078(2)
C(104) 0.029(1) -0.2052(7) -0.1975(4) 0.082(2)
C(105) 0.008(1) -0.2860(7) -0.1549(4) 0.081(2)
C(106) 0.025(1) -0.2598(6) -0.0961(4) 0.070(2)
C(107) 0.077(1) -0.1243(6) -0.0140(3) 0.054(2)
C(108) 0.177(1) -0.0342(6) 0.0050(3) 0.061(2)
C(109) 0.192(1) -0.0087(7) 0.0641(4) 0.070(2)
C(110) 0.104(1) -0.0739(8) 0.1052(4) 0.074(2)
C(111) 0.000(1) -0.1627(7) 0.0870(3) 0.073(2)
C(112) -0.014(1) -0.1885(6) 0.0284(3) 0.065(2)
N(113) 0.082(1) -0.0094(7) -0.2219(4) 0.104(2)
O(114) 0.085(1) -0.0342(6) -0.2736(3) 0.134(2)
O(115) 0.094(1) 0.0866(6) -0.2058(3) 0.113(2)
C(201) 0.081(1) 0.4066(6) 0.0742(3) 0.056(2)
C(202) 0.055(1) 0.3249(6) 0.1181(3) 0.064(2)
C(203) 0.048(1) 0.3547(7) 0.1750(3) 0.077(2)
C(204) 0.067(1) 0.4638(8) 0.1936(4) 0.085(2)
C(205) 0.090(1) 0.5430(7) 0.1527(4) 0.085(2)
C(206) 0.097(1) 0.5154(6) 0.0937(4) 0.071(2)
C(207) 0.087(1) 0.3755(6) 0.0111(3) 0.054(2)
C(208) 0.005(1) 0.2799(6) -0.0086(3) 0.061(2)
C(209) 0.013(1) 0.2503(6) -0.0683(3) 0.069(2)
C(210) 0.103(1) 0.3163(7) -0.1066(3) 0.074(2)
C(211) 0.187(1) 0.4123(7) -0.0882(3) 0.074(2)
C(212) 0.178(1) 0.4413(6) -0.0296(3) 0.064(2)
N(213) 0.022(1) 0.2667(7) 0.2187(3) 0.104(2)
O(214) -0.003(1) 0.1725(6) 0.2024(3) 0.121(2)
O(215) 0.019(1) 0.2922(6) 0.2703(3) 0.130(2)
H(1021) 0.1022 0.0084 -0.1084 0.0633
H(1041) 0.0266 -0.2252 -0.2404 0.0782
H(1051) -0.0296 -0.3648 -0.1662 0.0779
H(1061) 0.0110 -0.3203 -0.0662 0.6777
H(1081) 0.2417 0.0140 -0.0239 0.0607
H(1091) 0.2688 0.0547 0.0779 0.0665
H(1101) 0.1188 -0.0569 0.1479 0.0694
H(1111) -0.0693 -0.2070 0.1167 0.0692
H(1121) -0.0909 -0.2542 0.0159 0.0631
H(2021) 0.0436 0.2449 0.1070 0.0630
H(2041) 0.0673 0.4839 0.2362 0.0815
H(2051) 0.0997 0.6237 0.1653 0.0795
H(2061) 0.1099 0.5766 0.0645 0.0685
H(2081) -0.0627 0.2308 0.0201 0.0590
H(2091) -0.0484 0.1784 -0.0826 0.0649
H(2101) 0.1033 0.2957 -0.1486 0.0700
H(2111) 0.2570 0.4602 -0.1175 0.0724
H(2121) 0.2432 0.5105 -0.0156 0.0631

loop_
_geom_angle_atom_site_label_1
_geom_angle_atom_site_label_2
_geom_angle_atom_site_label_3
_geom_angle
_geom_angle_publ_flag
C(102) C(101) C(106) 118.1(7) no
C(106) C(101) C(107) 120.8(6) no
C(102) C(103) C(104) 123.7(7) no
C(104) C(103) N(113) 118.8(7) no
C(104) C(105) C(106) 120.9(8) no
C(101) C(107) C(108) 121.3(7) no
C(108) C(107) C(112) 117.9(7) no
C(108) C(109) C(110) 120.0(8) no
C(110) C(111) C(112) 120.6(8) no
C(103) N(113) O(114) 118.4(9) no
C(102) C(101) C(107) 121.1(6) no
C(101) C(102) C(103) 119.4(7) no
C(102) C(103) N(113) 117.4(7) no
C(103) C(104) C(105) 116.6(8) no
C(101) C(106) C(105) 121.3(7) no
C(101) C(107) C(112) 120.7(7) no
C(107) C(108) C(109) 121.3(7) no
C(109) C(110) C(111) 119.5(8) no
C(107) C(112) C(111) 120.7(7) no
C(103) N(113) O(115) 119.8(8) no
O(114) N(113) O(115) 121.7(8) no
C(202) C(201) C(207) 121.1(6) no
C(201) C(202) C(203) 120.3(7) no
C(202) C(203) N(213) 118.1(8) no
C(203) C(204) C(205) 118.0(7) no
C(201) C(206) C(205) 122.3(8) no
C(201) C(207) C(212) 121.2(7) no
C(207) C(208) C(209) 120.5(7) no
C(209) C(210) C(211) 121.0(8) no
C(207) C(212) C(211) 121.6(7) no
C(203) N(213) O(215) 118.7(9) no
C(202) C(201) C(206) 115.9(7) no
C(206) C(201) C(207) 123.0(7) no
C(202) C(203) C(204) 122.8(8) no
C(204) C(203) N(213) 119.0(7) no
C(204) C(205) C(206) 120.7(8) no
C(201) C(207) C(208) 120.8(7) no
C(208) C(207) C(212) 118.0(7) no
C(208) C(209) C(210) 119.8(7) no
C(210) C(211) C(212) 119.1(8) no
C(203) N(213) O(214) 119.1(8) no
O(214) N(213) O(215) 122.2(8) no

loop_
_geom_bond_atom_site_label_1
_geom_bond_atom_site_label_2
_geom_bond_distance
_geom_bond_publ_flag
C(101) C(102) 1.380(10) no
C(101) C(107) 1.502(9) no
C(103) C(104) 1.370(10) no
C(104) C(105) 1.380(10) no
C(107) C(108) 1.380(10) no
C(108) C(109) 1.390(10) no
C(110) C(111) 1.380(10) no
N(113) O(114) 1.220(10) no
C(201) C(202) 1.410(10) no
C(201) C(207) 1.489(9) no
C(203) C(204) 1.380(10) no
C(204) C(205) 1.340(10) no
C(207) C(208) 1.370(10) no
C(208) C(209) 1.410(10) no
C(210) C(211) 1.370(10) no
N(213) O(214) 1.203(9) no
C(101) C(106) 1.380(10) no
C(102) C(103) 1.380(10) no
C(103) N(113) 1.470(10) no
C(105) C(106) 1.380(10) no
C(107) C(112) 1.410(10) no
C(109) C(110) 1.380(10) no
C(111) C(112) 1.370(10) no
N(113) O(115) 1.210(10) no
C(201) C(206) 1.380(10) no
C(202) C(203) 1.350(10) no
C(203) N(213) 1.460(10) no
C(205) C(206) 1.390(10) no
C(207) C(212) 1.390(10) no
C(209) C(210) 1.360(10) no
C(211) C(212) 1.380(10) no
N(213) O(215) 1.217(9) no

loop_
_geom_torsion_atom_site_label_1
_geom_torsion_atom_site_label_2
_geom_torsion_atom_site_label_3
_geom_torsion_atom_site_label_4
_geom_torsion
_geom_torsion_publ_flag
C(102) C(101) C(107) C(108) -26.0(10) no
C(202) C(201) C(207) C(208) 23.0(10) no
C(102) C(103) N(113) O(114) -6.0(10) no
C(202) C(203) N(213) O(214) -4.0(10) no
